data_4311128
loop_
_publ_author_name
'Ratnasabapathy G. Iyer'
'Mercouri G. Kanatzidis'

_publ_section_title
;
 [Mn2(AsS4)4]8- and [Cd2(AsS4)2(AsS5)2]8-: Discrete Clusters with High
 Negative Charge from Alkali Metal Polythioarsenate Fluxes
;
_journal_name_full 'Inorganic Chemistry'
_journal_page_first 3656
_journal_page_last 3662
_journal_paper_doi 10.1021/ic049905u
_journal_volume 43
_journal_year 2004
_chemical_formula_sum 'As2 Mn Rb4 S8'
_chemical_formula_weight 803.14
_chemical_name_systematic
; 
 ? 
;
_space_group_IT_number 2
_symmetry_cell_setting triclinic
_symmetry_space_group_name_Hall '-P 1'
_symmetry_space_group_name_H-M 'P -1'
_atom_sites_solution_hydrogens geom
_atom_sites_solution_primary direct
_atom_sites_solution_secondary difmap
_audit_creation_method SHELXL-97
_cell_angle_alpha 105.958(7)
_cell_angle_beta 103.950(5)
_cell_angle_gamma 92.612(6)
_cell_formula_units_Z 2
_cell_length_a 9.079(3)
_cell_length_b 9.197(3)
_cell_length_c 11.219(4)
_cell_measurement_temperature 293(2)
_cell_volume 867.8(5)
_computing_structure_refinement 'SHELXL-97 (Sheldrick, 1997)'
_computing_structure_solution 'SHELXS-97 (Sheldrick, 1990)'
_diffrn_ambient_temperature 293(2)
_diffrn_measured_fraction_theta_full 0.914
_diffrn_measured_fraction_theta_max 0.914
_diffrn_radiation_monochromator graphite
_diffrn_radiation_source 'fine-focus sealed tube'
_diffrn_radiation_type MoK\a
_diffrn_radiation_wavelength 0.71073
_diffrn_reflns_av_R_equivalents 0.0198
_diffrn_reflns_av_sigmaI/netI 0.0269
_diffrn_reflns_limit_h_max 11
_diffrn_reflns_limit_h_min -12
_diffrn_reflns_limit_k_max 11
_diffrn_reflns_limit_k_min -12
_diffrn_reflns_limit_l_max 14
_diffrn_reflns_limit_l_min -14
_diffrn_reflns_number 8668
_diffrn_reflns_theta_full 28.24
_diffrn_reflns_theta_max 28.24
_diffrn_reflns_theta_min 1.96
_exptl_absorpt_coefficient_mu 16.620
_exptl_crystal_density_diffrn 3.074
_exptl_crystal_density_method 'not measured'
_exptl_crystal_F_000 734
_refine_diff_density_max 0.713
_refine_diff_density_min -0.465
_refine_diff_density_rms 0.114
_refine_ls_extinction_method none
_refine_ls_goodness_of_fit_ref 1.000
_refine_ls_hydrogen_treatment mixed
_refine_ls_matrix_type full
_refine_ls_number_parameters 145
_refine_ls_number_reflns 3921
_refine_ls_number_restraints 0
_refine_ls_restrained_S_all 1.000
_refine_ls_R_factor_all 0.0298
_refine_ls_R_factor_gt 0.0227
_refine_ls_shift/su_max 0.007
_refine_ls_shift/su_mean 0.001
_refine_ls_structure_factor_coef Fsqd
_refine_ls_weighting_details 'calc w=1/[\s^2^(Fo^2^)+(0.0310P)^2^+0.0000P] where P=(Fo^2^+2Fc^2^)/3'
_refine_ls_weighting_scheme calc
_refine_ls_wR_factor_gt 0.0541
_refine_ls_wR_factor_ref 0.0558
_reflns_number_gt 3327
_reflns_number_total 3921
_reflns_threshold_expression >2sigma(I)
_cod_data_source_file ic049905usi20040123_095251_2.cif
_cod_data_source_block 293c0x
_cod_database_code 4311128

loop_
_symmetry_equiv_pos_as_xyz
'x, y, z'
'-x, -y, -z'

loop_
_atom_site_label
_atom_site_type_symbol
_atom_site_fract_x
_atom_site_fract_y
_atom_site_fract_z
_atom_site_U_iso_or_equiv
_atom_site_adp_type
_atom_site_occupancy
_atom_site_symmetry_multiplicity
_atom_site_calc_flag
_atom_site_refinement_flags
_atom_site_disorder_assembly
_atom_site_disorder_group
As1 As 0.13159(4) 0.31304(4) 0.24439(3) 0.02034(8) Uani 1 1 d . . .
As2 As 0.54780(4) 0.88737(4) 0.27164(3) 0.02040(8) Uani 1 1 d . . .
Rb1 Rb 0.56569(4) 0.48042(4) 0.24735(4) 0.03133(9) Uani 1 1 d . . .
Rb2 Rb -0.10201(4) 0.26079(5) 0.48132(4) 0.03770(10) Uani 1 1 d . . .
Rb3 Rb -0.26308(4) 0.01789(4) 0.03980(4) 0.03430(9) Uani 1 1 d . . .
Rb4 Rb 0.1082(5) 0.6838(5) 0.1300(4) 0.0650(10) Uani 0.50 1 d P . .
Rb5 Rb 0.1186(4) 0.6828(5) 0.1170(4) 0.0340(5) Uani 0.50 1 d P . .
Mn1 Mn 0.34889(6) 0.13807(6) 0.42682(5) 0.02403(12) Uani 1 1 d . . .
S1 S 0.52806(10) 1.12018(10) 0.27212(8) 0.02542(18) Uani 1 1 d . . .
S2 S 0.39747(9) 0.83252(10) 0.38287(8) 0.02387(18) Uani 1 1 d . . .
S3 S 0.30611(10) 0.41529(10) 0.42396(8) 0.02761(19) Uani 1 1 d . . .
S4 S 0.48578(13) 0.73868(11) 0.08088(9) 0.0365(2) Uani 1 1 d . . .
S5 S 0.09321(10) 0.07639(10) 0.24468(9) 0.0292(2) Uani 1 1 d . . .
S6 S 0.21339(10) 0.33159(11) 0.08509(8) 0.02844(19) Uani 1 1 d . . .
S7 S -0.07453(11) 0.41987(12) 0.24063(11) 0.0382(2) Uani 1 1 d . . .
S8 S 0.77191(10) 0.86656(11) 0.38402(9) 0.0317(2) Uani 1 1 d . . .

loop_
_atom_site_aniso_label
_atom_site_aniso_U_11
_atom_site_aniso_U_22
_atom_site_aniso_U_33
_atom_site_aniso_U_23
_atom_site_aniso_U_13
_atom_site_aniso_U_12
As1 0.01824(16) 0.01990(18) 0.02222(17) 0.00719(14) 0.00276(13) 0.00341(13)
As2 0.02530(17) 0.01852(18) 0.01918(17) 0.00740(13) 0.00689(14) 0.00383(13)
Rb1 0.02831(18) 0.02624(19) 0.0379(2) 0.01056(15) 0.00444(15) 0.00398(14)
Rb2 0.0360(2) 0.0372(2) 0.0389(2) 0.01001(17) 0.00950(17) 0.00481(17)
Rb3 0.03220(19) 0.0348(2) 0.0348(2) 0.00988(16) 0.00666(16) 0.00629(16)
Rb4 0.072(2) 0.0290(12) 0.0645(19) 0.0174(12) -0.0380(12) -0.0118(12)
Rb5 0.0281(8) 0.0326(11) 0.0345(8) 0.0094(7) -0.0031(7) 0.0005(7)
Mn1 0.0258(3) 0.0261(3) 0.0209(3) 0.0091(2) 0.0042(2) 0.0068(2)
S1 0.0325(5) 0.0202(4) 0.0277(5) 0.0118(4) 0.0096(4) 0.0058(4)
S2 0.0242(4) 0.0268(5) 0.0197(4) 0.0076(3) 0.0044(3) -0.0031(3)
S3 0.0339(5) 0.0220(5) 0.0212(4) 0.0038(3) -0.0004(4) 0.0026(4)
S4 0.0578(6) 0.0291(5) 0.0208(5) 0.0034(4) 0.0115(5) 0.0060(5)
S5 0.0271(4) 0.0207(4) 0.0352(5) 0.0095(4) -0.0008(4) -0.0017(4)
S6 0.0306(5) 0.0333(5) 0.0219(4) 0.0101(4) 0.0055(4) 0.0041(4)
S7 0.0254(5) 0.0422(6) 0.0545(7) 0.0219(5) 0.0138(5) 0.0158(4)
S8 0.0256(4) 0.0382(6) 0.0363(5) 0.0176(4) 0.0085(4) 0.0103(4)

loop_
_atom_type_symbol
_atom_type_description
_atom_type_scat_dispersion_real
_atom_type_scat_dispersion_imag
_atom_type_scat_source
S S 0.1246 0.1234 'International Tables Vol C Tables 4.2.6.8 and 6.1.1.4'
Mn Mn 0.3368 0.7283 'International Tables Vol C Tables 4.2.6.8 and 6.1.1.4'
As As 0.0499 2.0058 'International Tables Vol C Tables 4.2.6.8 and 6.1.1.4'
Rb Rb -0.9393 2.9676 'International Tables Vol C Tables 4.2.6.8 and 6.1.1.4'

loop_
_geom_angle_atom_site_label_1
_geom_angle_atom_site_label_2
_geom_angle_atom_site_label_3
_geom_angle
_geom_angle_site_symmetry_1
_geom_angle_site_symmetry_3
_geom_angle_publ_flag
S6 As1 S7 108.78(4) . . ?
S6 As1 S3 110.35(5) . . ?
S7 As1 S3 111.64(5) . . ?
S6 As1 S5 112.35(4) . . ?
S7 As1 S5 110.97(4) . . ?
S3 As1 S5 102.70(4) . . ?
S6 As1 Rb2 167.78(3) . . ?
S7 As1 Rb2 62.25(3) . . ?
S3 As1 Rb2 81.42(4) . . ?
S5 As1 Rb2 66.52(3) . . ?
S6 As1 Rb4 58.05(6) . . ?
S7 As1 Rb4 62.65(6) . . ?
S3 As1 Rb4 96.11(7) . . ?
S5 As1 Rb4 161.10(7) . . ?
Rb2 As1 Rb4 118.97(5) . . ?
S6 As1 Rb5 55.55(5) . . ?
S7 As1 Rb5 64.75(5) . . ?
S3 As1 Rb5 96.67(7) . . ?
S5 As1 Rb5 160.15(6) . . ?
Rb2 As1 Rb5 121.48(4) . . ?
Rb4 As1 Rb5 2.53(9) . . ?
S6 As1 Rb3 98.18(3) . . ?
S7 As1 Rb3 66.31(4) . . ?
S3 As1 Rb3 149.67(3) . . ?
S5 As1 Rb3 55.14(3) . . ?
Rb2 As1 Rb3 70.94(3) . . ?
Rb4 As1 Rb3 107.92(7) . . ?
Rb5 As1 Rb3 108.16(6) . . ?
S6 As1 Rb5 51.42(5) . 2_565 ?
S7 As1 Rb5 64.76(5) . 2_565 ?
S3 As1 Rb5 151.68(6) . 2_565 ?
S5 As1 Rb5 104.61(6) . 2_565 ?
Rb2 As1 Rb5 116.49(5) . 2_565 ?
Rb4 As1 Rb5 56.50(6) . 2_565 ?
Rb5 As1 Rb5 55.64(10) . 2_565 ?
Rb3 As1 Rb5 57.29(5) . 2_565 ?
S6 As1 Rb1 51.79(3) . . ?
S7 As1 Rb1 130.89(4) . . ?
S3 As1 Rb1 58.75(3) . . ?
S5 As1 Rb1 118.14(3) . . ?
Rb2 As1 Rb1 140.156(16) . . ?
Rb4 As1 Rb1 70.45(6) . . ?
Rb5 As1 Rb1 68.81(5) . . ?
Rb3 As1 Rb1 146.898(17) . . ?
Rb5 As1 Rb1 101.00(5) 2_565 . ?
S4 As2 S1 110.79(4) . . ?
S4 As2 S8 114.09(4) . . ?
S1 As2 S8 110.79(4) . . ?
S4 As2 S2 111.13(4) . . ?
S1 As2 S2 107.01(4) . . ?
S8 As2 S2 102.55(4) . . ?
S4 As2 Rb1 65.37(3) . . ?
S1 As2 Rb1 176.02(3) . . ?
S8 As2 Rb1 72.40(3) . . ?
S2 As2 Rb1 74.14(3) . . ?
S4 As2 Rb3 65.76(4) . 1_665 ?
S1 As2 Rb3 65.02(3) . 1_665 ?
S8 As2 Rb3 89.39(4) . 1_665 ?
S2 As2 Rb3 167.65(3) . 1_665 ?
Rb1 As2 Rb3 113.163(15) . 1_665 ?
S4 As2 Rb5 60.50(6) . . ?
S1 As2 Rb5 103.54(7) . . ?
S8 As2 Rb5 144.04(7) . . ?
S2 As2 Rb5 55.91(6) . . ?
Rb1 As2 Rb5 73.82(6) . . ?
Rb3 As2 Rb5 115.25(6) 1_665 . ?
S4 As2 Rb4 62.91(6) . . ?
S1 As2 Rb4 103.52(7) . . ?
S8 As2 Rb4 143.22(7) . . ?
S2 As2 Rb4 53.45(7) . . ?
Rb1 As2 Rb4 73.98(6) . . ?
Rb3 As2 Rb4 117.58(6) 1_665 . ?
Rb5 As2 Rb4 2.51(10) . . ?
S4 As2 Rb3 55.41(4) . 2_565 ?
S1 As2 Rb3 59.92(3) . 2_565 ?
S8 As2 Rb3 151.87(3) . 2_565 ?
S2 As2 Rb3 105.57(4) . 2_565 ?
Rb1 As2 Rb3 116.140(15) . 2_565 ?
Rb3 As2 Rb3 62.50(3) 1_665 2_565 ?
Rb5 As2 Rb3 58.46(6) . 2_565 ?
Rb4 As2 Rb3 60.13(7) . 2_565 ?
S6 Rb1 S7 139.19(3) . 1_655 ?
S6 Rb1 S4 82.32(3) . . ?
S7 Rb1 S4 103.69(3) 1_655 . ?
S6 Rb1 S1 73.82(3) . 1_545 ?
S7 Rb1 S1 85.28(3) 1_655 1_545 ?
S4 Rb1 S1 151.48(3) . 1_545 ?
S6 Rb1 S3 124.01(2) . 2_666 ?
S7 Rb1 S3 87.12(3) 1_655 2_666 ?
S4 Rb1 S3 122.62(3) . 2_666 ?
S1 Rb1 S3 84.35(3) 1_545 2_666 ?
S6 Rb1 S3 62.19(3) . . ?
S7 Rb1 S3 137.61(3) 1_655 . ?
S4 Rb1 S3 117.01(3) . . ?
S1 Rb1 S3 64.84(2) 1_545 . ?
S3 Rb1 S3 61.84(3) 2_666 . ?
S6 Rb1 S4 63.88(3) . 2_665 ?
S7 Rb1 S4 78.25(3) 1_655 2_665 ?
S4 Rb1 S4 76.11(4) . 2_665 ?
S1 Rb1 S4 79.44(3) 1_545 2_665 ?
S3 Rb1 S4 158.92(3) 2_666 2_665 ?
S3 Rb1 S4 121.21(3) . 2_665 ?
S6 Rb1 S8 135.66(2) . . ?
S7 Rb1 S8 77.45(3) 1_655 . ?
S4 Rb1 S8 61.01(3) . . ?
S1 Rb1 S8 147.15(3) 1_545 . ?
S3 Rb1 S8 67.25(2) 2_666 . ?
S3 Rb1 S8 111.47(3) . . ?
S4 Rb1 S8 122.91(3) 2_665 . ?
S6 Rb1 As2 101.63(2) . . ?
S7 Rb1 As2 105.44(2) 1_655 . ?
S4 Rb1 As2 34.52(2) . . ?
S1 Rb1 As2 166.60(2) 1_545 . ?
S3 Rb1 As2 88.12(2) 2_666 . ?
S3 Rb1 As2 101.809(19) . . ?
S4 Rb1 As2 110.25(2) 2_665 . ?
S8 Rb1 As2 34.24(2) . . ?
S6 Rb1 S2 86.48(3) . . ?
S7 Rb1 S2 131.74(3) 1_655 . ?
S4 Rb1 S2 59.43(3) . . ?
S1 Rb1 S2 132.41(3) 1_545 . ?
S3 Rb1 S2 71.47(2) 2_666 . ?
S3 Rb1 S2 67.62(3) . . ?
S4 Rb1 S2 129.60(2) 2_665 . ?
S8 Rb1 S2 54.53(3) . . ?
As2 Rb1 S2 34.206(17) . . ?
S6 Rb1 As1 30.67(2) . . ?
S7 Rb1 As1 149.20(3) 1_655 . ?
S4 Rb1 As1 101.86(3) . . ?
S1 Rb1 As1 64.186(18) 1_545 . ?
S3 Rb1 As1 93.42(2) 2_666 . ?
S3 Rb1 As1 31.594(18) . . ?
S4 Rb1 As1 91.57(2) 2_665 . ?
S8 Rb1 As1 130.832(19) . . ?
As2 Rb1 As1 105.361(17) . . ?
S2 Rb1 As1 76.74(3) . . ?
S6 Rb1 Mn1 120.86(2) . 2_666 ?
S7 Rb1 Mn1 99.95(2) 1_655 2_666 ?
S4 Rb1 Mn1 84.46(3) . 2_666 ?
S1 Rb1 Mn1 121.12(3) 1_545 2_666 ?
S3 Rb1 Mn1 38.30(2) 2_666 2_666 ?
S3 Rb1 Mn1 74.00(3) . 2_666 ?
S4 Rb1 Mn1 159.33(2) 2_665 2_666 ?
S8 Rb1 Mn1 38.207(19) . 2_666 ?
As2 Rb1 Mn1 49.962(19) . 2_666 ?
S2 Rb1 Mn1 38.962(19) . 2_666 ?
As1 Rb1 Mn1 99.364(17) . 2_666 ?
S8 Rb2 S7 114.15(3) 2_666 . ?
S8 Rb2 S8 80.69(3) 2_666 1_445 ?
S7 Rb2 S8 116.52(3) . 1_445 ?
S8 Rb2 S1 140.60(3) 2_666 1_445 ?
S7 Rb2 S1 81.63(3) . 1_445 ?
S8 Rb2 S1 60.30(2) 1_445 1_445 ?
S8 Rb2 S2 109.27(3) 2_666 2_566 ?
S7 Rb2 S2 136.41(3) . 2_566 ?
S8 Rb2 S2 66.61(2) 1_445 2_566 ?
S1 Rb2 S2 61.94(3) 1_445 2_566 ?
S8 Rb2 S7 77.36(3) 2_666 2_566 ?
S7 Rb2 S7 99.61(4) . 2_566 ?
S8 Rb2 S7 143.01(3) 1_445 2_566 ?
S1 Rb2 S7 137.96(2) 1_445 2_566 ?
S2 Rb2 S7 93.16(3) 2_566 2_566 ?
S8 Rb2 S5 67.59(3) 2_666 . ?
S7 Rb2 S5 60.59(3) . . ?
S8 Rb2 S5 72.74(3) 1_445 . ?
S1 Rb2 S5 93.87(3) 1_445 . ?
S2 Rb2 S5 139.05(3) 2_566 . ?
S7 Rb2 S5 123.60(3) 2_566 . ?
S8 Rb2 S3 135.94(3) 2_666 2_566 ?
S7 Rb2 S3 82.53(3) . 2_566 ?
S8 Rb2 S3 129.96(3) 1_445 2_566 ?
S1 Rb2 S3 79.54(3) 1_445 2_566 ?
S2 Rb2 S3 68.72(3) 2_566 2_566 ?
S7 Rb2 S3 59.27(3) 2_566 2_566 ?
S5 Rb2 S3 143.12(2) . 2_566 ?
S8 Rb2 As1 81.73(3) 2_666 . ?
S7 Rb2 As1 33.378(19) . . ?
S8 Rb2 As1 105.07(2) 1_445 . ?
S1 Rb2 As1 102.11(3) 1_445 . ?
S2 Rb2 As1 163.961(19) 2_566 . ?
S7 Rb2 As1 100.81(3) 2_566 . ?
S5 Rb2 As1 33.65(2) . . ?
S3 Rb2 As1 111.92(2) 2_566 . ?
S8 Rb2 Rb4 74.87(6) 2_666 2_566 ?
S7 Rb2 Rb4 149.63(6) . 2_566 ?
S8 Rb2 Rb4 93.19(6) 1_445 2_566 ?
S1 Rb2 Rb4 110.31(6) 1_445 2_566 ?
S2 Rb2 Rb4 48.54(6) 2_566 2_566 ?
S7 Rb2 Rb4 52.48(6) 2_566 2_566 ?
S5 Rb2 Rb4 141.43(6) . 2_566 ?
S3 Rb2 Rb4 72.89(6) 2_566 2_566 ?
As1 Rb2 Rb4 147.49(6) . 2_566 ?
S8 Rb2 Rb5 75.89(5) 2_666 2_566 ?
S7 Rb2 Rb5 149.74(6) . 2_566 ?
S8 Rb2 Rb5 92.83(6) 1_445 2_566 ?
S1 Rb2 Rb5 109.18(5) 1_445 2_566 ?
S2 Rb2 Rb5 47.44(5) 2_566 2_566 ?
S7 Rb2 Rb5 53.12(6) 2_566 2_566 ?
S5 Rb2 Rb5 142.28(5) . 2_566 ?
S3 Rb2 Rb5 72.30(5) 2_566 2_566 ?
As1 Rb2 Rb5 148.60(5) . 2_566 ?
Rb4 Rb2 Rb5 1.16(10) 2_566 2_566 ?
S8 Rb2 Rb1 162.28(2) 2_666 1_455 ?
S7 Rb2 Rb1 48.29(2) . 1_455 ?
S8 Rb2 Rb1 108.29(3) 1_445 1_455 ?
S1 Rb2 Rb1 48.95(2) 1_445 1_455 ?
S2 Rb2 Rb1 88.43(3) 2_566 1_455 ?
S7 Rb2 Rb1 101.38(3) 2_566 1_455 ?
S5 Rb2 Rb1 99.87(3) . 1_455 ?
S3 Rb2 Rb1 49.03(2) 2_566 1_455 ?
As1 Rb2 Rb1 81.17(3) . 1_455 ?
Rb4 Rb2 Rb1 118.69(6) 2_566 1_455 ?
Rb5 Rb2 Rb1 117.82(5) 2_566 1_455 ?
S6 Rb3 S5 89.72(3) 2 . ?
S6 Rb3 S4 132.16(3) 2 2_565 ?
S5 Rb3 S4 131.80(3) . 2_565 ?
S6 Rb3 S1 122.21(2) 2 1_445 ?
S5 Rb3 S1 98.08(4) . 1_445 ?
S4 Rb3 S1 80.04(3) 2_565 1_445 ?
S6 Rb3 S4 64.79(3) 2 1_445 ?
S5 Rb3 S4 113.38(3) . 1_445 ?
S4 Rb3 S4 106.86(3) 2_565 1_445 ?
S1 Rb3 S4 59.61(3) 1_445 1_445 ?
S6 Rb3 S1 72.13(3) 2 2_565 ?
S5 Rb3 S1 152.90(2) . 2_565 ?
S4 Rb3 S1 60.29(3) 2_565 2_565 ?
S1 Rb3 S1 108.56(3) 1_445 2_565 ?
S4 Rb3 S1 77.52(3) 1_445 2_565 ?
S6 Rb3 S5 61.08(2) 2 2 ?
S5 Rb3 S5 90.31(4) . 2 ?
S4 Rb3 S5 91.71(3) 2_565 2 ?
S1 Rb3 S5 170.88(2) 1_445 2 ?
S4 Rb3 S5 120.11(3) 1_445 2 ?
S1 Rb3 S5 63.48(3) 2_565 2 ?
S6 Rb3 S7 146.66(3) 2 . ?
S5 Rb3 S7 58.88(2) . . ?
S4 Rb3 S7 74.15(3) 2_565 . ?
S1 Rb3 S7 76.86(3) 1_445 . ?
S4 Rb3 S7 134.89(3) 1_445 . ?
S1 Rb3 S7 131.50(2) 2_565 . ?
S5 Rb3 S7 104.76(3) 2 . ?
S6 Rb3 As2 89.15(3) 2 1_445 ?
S5 Rb3 As2 93.08(3) . 1_445 ?
S4 Rb3 As2 107.74(3) 2_565 1_445 ?
S1 Rb3 As2 33.59(2) 1_445 1_445 ?
S4 Rb3 As2 33.006(17) 1_445 1_445 ?
S1 Rb3 As2 106.24(3) 2_565 1_445 ?
S5 Rb3 As2 150.03(2) 2 1_445 ?
S7 Rb3 As2 102.43(3) . 1_445 ?
S6 Rb3 Rb5 115.37(5) 2 2_565 ?
S5 Rb3 Rb5 88.28(6) . 2_565 ?
S4 Rb3 Rb5 55.59(5) 2_565 2_565 ?
S1 Rb3 Rb5 122.00(5) 1_445 2_565 ?
S4 Rb3 Rb5 158.22(6) 1_445 2_565 ?
S1 Rb3 Rb5 81.92(6) 2_565 2_565 ?
S5 Rb3 Rb5 54.34(5) 2 2_565 ?
S7 Rb3 Rb5 57.81(6) . 2_565 ?
As2 Rb3 Rb5 155.46(5) 1_445 2_565 ?
S6 Rb3 Rb4 113.49(6) 2 2_565 ?
S5 Rb3 Rb4 88.11(7) . 2_565 ?
S4 Rb3 Rb4 56.79(6) 2_565 2_565 ?
S1 Rb3 Rb4 123.87(6) 1_445 2_565 ?
S4 Rb3 Rb4 158.12(6) 1_445 2_565 ?
S1 Rb3 Rb4 81.28(7) 2_565 2_565 ?
S5 Rb3 Rb4 52.48(6) 2 2_565 ?
S7 Rb3 Rb4 59.23(7) . 2_565 ?
As2 Rb3 Rb4 157.34(6) 1_445 2_565 ?
Rb5 Rb3 Rb4 1.88(10) 2_565 2_565 ?
S6 Rb3 As2 101.68(3) 2 2_565 ?
S5 Rb3 As2 147.16(2) . 2_565 ?
S4 Rb3 As2 30.737(17) 2_565 2_565 ?
S1 Rb3 As2 101.40(3) 1_445 2_565 ?
S4 Rb3 As2 99.28(3) 1_445 2_565 ?
S1 Rb3 As2 31.328(19) 2_565 2_565 ?
S5 Rb3 As2 69.49(3) 2 2_565 ?
S7 Rb3 As2 100.35(3) . 2_565 ?
As2 Rb3 As2 117.50(3) 1_445 2_565 ?
Rb5 Rb3 As2 58.97(6) 2_565 2_565 ?
Rb4 Rb3 As2 59.07(6) 2_565 2_565 ?
S6 Rb4 S2 157.94(14) 2_565 . ?
S6 Rb4 S6 108.57(12) 2_565 . ?
S2 Rb4 S6 93.33(11) . . ?
S6 Rb4 S5 87.34(10) 2_565 1_565 ?
S2 Rb4 S5 70.78(9) . 1_565 ?
S6 Rb4 S5 164.08(15) . 1_565 ?
S6 Rb4 S7 88.99(10) 2_565 . ?
S2 Rb4 S7 99.88(12) . . ?
S6 Rb4 S7 60.74(8) . . ?
S5 Rb4 S7 121.71(11) 1_565 . ?
S6 Rb4 S4 124.44(13) 2_565 . ?
S2 Rb4 S4 61.59(8) . . ?
S6 Rb4 S4 78.06(8) . . ?
S5 Rb4 S4 92.82(10) 1_565 . ?
S7 Rb4 S4 134.30(13) . . ?
S6 Rb4 Rb5 55.02(8) 2_565 2_565 ?
S2 Rb4 Rb5 146.52(8) . 2_565 ?
S6 Rb4 Rb5 53.66(7) . 2_565 ?
S5 Rb4 Rb5 142.25(8) 1_565 2_565 ?
S7 Rb4 Rb5 61.44(7) . 2_565 ?
S4 Rb4 Rb5 109.95(8) . 2_565 ?
S6 Rb4 Rb4 55.25(11) 2_565 2_565 ?
S2 Rb4 Rb4 146.6(2) . 2_565 ?
S6 Rb4 Rb4 53.33(10) . 2_565 ?
S5 Rb4 Rb4 142.59(19) 1_565 2_565 ?
S7 Rb4 Rb4 63.99(12) . 2_565 ?
S4 Rb4 Rb4 107.41(14) . 2_565 ?
Rb5 Rb4 Rb4 2.80(10) 2_565 2_565 ?
S6 Rb4 S7 56.94(7) 2_565 2_565 ?
S2 Rb4 S7 131.90(11) . 2_565 ?
S6 Rb4 S7 81.40(8) . 2_565 ?
S5 Rb4 S7 108.09(12) 1_565 2_565 ?
S7 Rb4 S7 117.75(12) . 2_565 ?
S4 Rb4 S7 70.60(7) . 2_565 ?
Rb5 Rb4 S7 56.32(6) 2_565 2_565 ?
Rb4 Rb4 S7 53.75(10) 2_565 2_565 ?
S6 Rb4 As1 112.07(11) 2_565 . ?
S2 Rb4 As1 84.92(10) . . ?
S6 Rb4 As1 32.70(5) . . ?
S5 Rb4 As1 141.39(12) 1_565 . ?
S7 Rb4 As1 32.74(4) . . ?
S4 Rb4 As1 101.62(10) . . ?
Rb5 Rb4 As1 64.34(7) 2_565 . ?
Rb4 Rb4 As1 65.70(12) 2_565 . ?
S7 Rb4 As1 110.46(10) 2_565 . ?
S6 Rb4 As2 143.51(13) 2_565 . ?
S2 Rb4 As2 32.37(4) . . ?
S6 Rb4 As2 93.14(9) . . ?
S5 Rb4 As2 72.93(8) 1_565 . ?
S7 Rb4 As2 127.47(13) . . ?
S4 Rb4 As2 31.32(4) . . ?
Rb5 Rb4 As2 138.88(7) 2_565 . ?
Rb4 Rb4 As2 136.70(15) 2_565 . ?
S7 Rb4 As2 99.83(8) 2_565 . ?
As1 Rb4 As2 102.11(10) . . ?
S6 Rb4 Rb3 82.75(10) 2_565 2_565 ?
S2 Rb4 Rb3 88.10(10) . 2_565 ?
S6 Rb4 Rb3 121.39(10) . 2_565 ?
S5 Rb4 Rb3 58.82(7) 1_565 2_565 ?
S7 Rb4 Rb3 171.72(13) . 2_565 ?
S4 Rb4 Rb3 51.89(6) . 2_565 ?
Rb5 Rb4 Rb3 112.57(7) 2_565 2_565 ?
Rb4 Rb4 Rb3 110.16(16) 2_565 2_565 ?
S7 Rb4 Rb3 56.73(6) 2_565 2_565 ?
As1 Rb4 Rb3 152.11(10) . 2_565 ?
As2 Rb4 Rb3 60.80(6) . 2_565 ?
S6 Rb5 S2 155.09(12) 2_565 . ?
S6 Rb5 S6 109.31(12) 2_565 . ?
S2 Rb5 S6 93.30(10) . . ?
S6 Rb5 S4 129.53(12) 2_565 . ?
S2 Rb5 S4 62.97(7) . . ?
S6 Rb5 S4 80.64(7) . . ?
S6 Rb5 S5 86.61(9) 2_565 1_565 ?
S2 Rb5 S5 69.87(8) . 1_565 ?
S6 Rb5 S5 162.66(14) . 1_565 ?
S4 Rb5 S5 94.68(10) . 1_565 ?
S6 Rb5 S7 86.61(8) 2_565 . ?
S2 Rb5 S7 96.47(10) . . ?
S6 Rb5 S7 59.51(7) . . ?
S4 Rb5 S7 134.65(12) . . ?
S5 Rb5 S7 116.65(8) 1_565 . ?
S6 Rb5 S7 58.72(7) 2_565 2_565 ?
S2 Rb5 S7 136.77(9) . 2_565 ?
S6 Rb5 S7 84.23(8) . 2_565 ?
S4 Rb5 S7 74.10(6) . 2_565 ?
S5 Rb5 S7 110.71(11) 1_565 2_565 ?
S7 Rb5 S7 118.28(11) . 2_565 ?
S6 Rb5 Rb5 55.25(10) 2_565 2_565 ?
S2 Rb5 Rb5 145.91(19) . 2_565 ?
S6 Rb5 Rb5 54.07(10) . 2_565 ?
S4 Rb5 Rb5 113.85(11) . 2_565 ?
S5 Rb5 Rb5 141.29(16) 1_565 2_565 ?
S7 Rb5 Rb5 60.49(10) . 2_565 ?
S7 Rb5 Rb5 57.78(10) 2_565 2_565 ?
S6 Rb5 Rb4 55.58(8) 2_565 2_565 ?
S2 Rb5 Rb4 146.47(7) . 2_565 ?
S6 Rb5 Rb4 53.83(8) . 2_565 ?
S4 Rb5 Rb4 111.32(7) . 2_565 ?
S5 Rb5 Rb4 142.04(6) 1_565 2_565 ?
S7 Rb5 Rb4 63.09(7) . 2_565 ?
S7 Rb5 Rb4 55.20(7) 2_565 2_565 ?
Rb5 Rb5 Rb4 2.84(10) 2_565 2_565 ?
S6 Rb5 Rb3 84.95(9) 2_565 2_565 ?
S2 Rb5 Rb3 90.00(9) . 2_565 ?
S6 Rb5 Rb3 126.42(8) . 2_565 ?
S4 Rb5 Rb3 54.03(5) . 2_565 ?
S5 Rb5 Rb3 59.96(7) 1_565 2_565 ?
S7 Rb5 Rb3 171.08(11) . 2_565 ?
S7 Rb5 Rb3 59.09(6) 2_565 2_565 ?
Rb5 Rb5 Rb3 116.19(15) 2_565 2_565 ?
Rb4 Rb5 Rb3 113.81(7) 2_565 2_565 ?
S6 Rb5 As2 147.15(13) 2_565 . ?
S2 Rb5 As2 33.11(4) . . ?
S6 Rb5 As2 94.93(8) . . ?
S4 Rb5 As2 32.01(4) . . ?
S5 Rb5 As2 73.41(8) 1_565 . ?
S7 Rb5 As2 125.50(11) . . ?
S7 Rb5 As2 103.92(7) 2_565 . ?
Rb5 Rb5 As2 142.71(12) 2_565 . ?
Rb4 Rb5 As2 140.66(5) 2_565 . ?
Rb3 Rb5 As2 62.57(6) 2_565 . ?
S6 Rb5 As1 110.25(10) 2_565 . ?
S2 Rb5 As1 83.32(9) . . ?
S6 Rb5 As1 32.00(4) . . ?
S4 Rb5 As1 102.90(9) . . ?
S5 Rb5 As1 136.58(10) 1_565 . ?
S7 Rb5 As1 31.98(4) . . ?
S7 Rb5 As1 112.21(10) 2_565 . ?
Rb5 Rb5 As1 63.81(12) 2_565 . ?
Rb4 Rb5 As1 65.25(7) 2_565 . ?
Rb3 Rb5 As1 156.05(8) 2_565 . ?
As2 Rb5 As1 102.08(9) . . ?
S3 Mn1 S5 81.57(3) . . ?
S3 Mn1 S8 97.76(3) . 2_666 ?
S5 Mn1 S8 97.07(4) . 2_666 ?
S3 Mn1 S1 91.02(3) . 1_545 ?
S5 Mn1 S1 95.38(4) . 1_545 ?
S8 Mn1 S1 165.68(3) 2_666 1_545 ?
S3 Mn1 S2 105.04(3) . 2_666 ?
S5 Mn1 S2 172.89(3) . 2_666 ?
S8 Mn1 S2 79.63(4) 2_666 2_666 ?
S1 Mn1 S2 87.20(4) 1_545 2_666 ?
S3 Mn1 S2 169.34(3) . 1_545 ?
S5 Mn1 S2 93.32(3) . 1_545 ?
S8 Mn1 S2 92.14(3) 2_666 1_545 ?
S1 Mn1 S2 80.10(3) 1_545 1_545 ?
S2 Mn1 S2 80.58(3) 2_666 1_545 ?
S3 Mn1 Rb1 54.69(3) . 2_666 ?
S5 Mn1 Rb1 122.52(3) . 2_666 ?
S8 Mn1 Rb1 60.01(3) 2_666 2_666 ?
S1 Mn1 Rb1 118.02(3) 1_545 2_666 ?
S2 Mn1 Rb1 61.31(3) 2_666 2_666 ?
S2 Mn1 Rb1 135.05(3) 1_545 2_666 ?
As2 S1 Mn1 88.67(3) . 1_565 ?
As2 S1 Rb1 167.43(4) . 1_565 ?
Mn1 S1 Rb1 103.35(3) 1_565 1_565 ?
As2 S1 Rb3 81.39(3) . 1_665 ?
Mn1 S1 Rb3 168.38(4) 1_565 1_665 ?
Rb1 S1 Rb3 87.01(2) 1_565 1_665 ?
As2 S1 Rb2 94.32(3) . 1_665 ?
Mn1 S1 Rb2 104.36(4) 1_565 1_665 ?
Rb1 S1 Rb2 79.31(2) 1_565 1_665 ?
Rb3 S1 Rb2 82.49(3) 1_665 1_665 ?
As2 S1 Rb3 88.76(3) . 2_565 ?
Mn1 S1 Rb3 102.53(4) 1_565 2_565 ?
Rb1 S1 Rb3 92.13(3) 1_565 2_565 ?
Rb3 S1 Rb3 71.44(3) 1_665 2_565 ?
Rb2 S1 Rb3 152.99(3) 1_665 2_565 ?
As2 S2 Mn1 86.75(4) . 2_666 ?
As2 S2 Mn1 84.01(3) . 1_565 ?
Mn1 S2 Mn1 99.42(3) 2_666 1_565 ?
As2 S2 Rb4 94.18(8) . . ?
Mn1 S2 Rb4 161.84(8) 2_666 . ?
Mn1 S2 Rb4 98.71(8) 1_565 . ?
As2 S2 Rb5 90.97(7) . . ?
Mn1 S2 Rb5 161.07(7) 2_666 . ?
Mn1 S2 Rb5 99.02(7) 1_565 . ?
Rb4 S2 Rb5 3.27(11) . . ?
As2 S2 Rb2 170.52(4) . 2_566 ?
Mn1 S2 Rb2 102.73(4) 2_666 2_566 ?
Mn1 S2 Rb2 94.20(3) 1_565 2_566 ?
Rb4 S2 Rb2 76.85(8) . 2_566 ?
Rb5 S2 Rb2 80.09(6) . 2_566 ?
As2 S2 Rb1 71.65(3) . . ?
Mn1 S2 Rb1 79.73(3) 2_666 . ?
Mn1 S2 Rb1 155.67(3) 1_565 . ?
Rb4 S2 Rb1 83.35(7) . . ?
Rb5 S2 Rb1 81.71(6) . . ?
Rb2 S2 Rb1 109.78(3) 2_566 . ?
As1 S3 Mn1 86.49(4) . . ?
As1 S3 Rb1 152.14(4) . 2_666 ?
Mn1 S3 Rb1 87.01(3) . 2_666 ?
As1 S3 Rb1 89.66(4) . . ?
Mn1 S3 Rb1 100.21(3) . . ?
Rb1 S3 Rb1 118.16(3) 2_666 . ?
As1 S3 Rb2 93.19(4) . 2_566 ?
Mn1 S3 Rb2 146.95(4) . 2_566 ?
Rb1 S3 Rb2 77.98(2) 2_666 2_566 ?
Rb1 S3 Rb2 112.84(3) . 2_566 ?
As2 S4 Rb1 80.12(4) . . ?
As2 S4 Rb3 93.85(4) . 2_565 ?
Rb1 S4 Rb3 154.29(4) . 2_565 ?
As2 S4 Rb5 87.49(7) . . ?
Rb1 S4 Rb5 84.33(7) . . ?
Rb3 S4 Rb5 70.38(7) 2_565 . ?
As2 S4 Rb3 81.24(4) . 1_665 ?
Rb1 S4 Rb3 129.56(4) . 1_665 ?
Rb3 S4 Rb3 73.14(3) 2_565 1_665 ?
Rb5 S4 Rb3 140.86(7) . 1_665 ?
As2 S4 Rb1 170.68(5) . 2_665 ?
Rb1 S4 Rb1 103.89(4) . 2_665 ?
Rb3 S4 Rb1 86.02(3) 2_565 2_665 ?
Rb5 S4 Rb1 101.20(7) . 2_665 ?
Rb3 S4 Rb1 89.83(3) 1_665 2_665 ?
As2 S4 Rb4 85.76(8) . . ?
Rb1 S4 Rb4 83.26(8) . . ?
Rb3 S4 Rb4 71.32(8) 2_565 . ?
Rb5 S4 Rb4 1.90(13) . . ?
Rb3 S4 Rb4 141.07(8) 1_665 . ?
Rb1 S4 Rb4 102.97(7) 2_665 . ?
As1 S5 Mn1 85.94(3) . . ?
As1 S5 Rb3 93.04(3) . . ?
Mn1 S5 Rb3 172.15(4) . . ?
As1 S5 Rb4 153.85(8) . 1_545 ?
Mn1 S5 Rb4 96.90(8) . 1_545 ?
Rb3 S5 Rb4 87.45(7) . 1_545 ?
As1 S5 Rb5 150.83(7) . 1_545 ?
Mn1 S5 Rb5 96.95(7) . 1_545 ?
Rb3 S5 Rb5 87.74(7) . 1_545 ?
Rb4 S5 Rb5 3.02(11) 1_545 1_545 ?
As1 S5 Rb2 79.83(3) . . ?
Mn1 S5 Rb2 89.03(4) . . ?
Rb3 S5 Rb2 83.13(3) . . ?
Rb4 S5 Rb2 126.09(7) 1_545 . ?
Rb5 S5 Rb2 129.10(6) 1_545 . ?
As1 S5 Rb3 85.14(3) . 2 ?
Mn1 S5 Rb3 97.97(4) . 2 ?
Rb3 S5 Rb3 89.69(4) . 2 ?
Rb4 S5 Rb3 68.70(7) 1_545 2 ?
Rb5 S5 Rb3 65.69(6) 1_545 2 ?
Rb2 S5 Rb3 162.94(3) . 2 ?
As1 S6 Rb3 101.08(4) . 2 ?
As1 S6 Rb5 97.93(7) . 2_565 ?
Rb3 S6 Rb5 95.53(7) 2 2_565 ?
As1 S6 Rb4 101.25(8) . 2_565 ?
Rb3 S6 Rb4 94.41(8) 2 2_565 ?
Rb5 S6 Rb4 3.34(12) 2_565 2_565 ?
As1 S6 Rb1 97.54(4) . . ?
Rb3 S6 Rb1 101.09(3) 2 . ?
Rb5 S6 Rb1 154.62(8) 2_565 . ?
Rb4 S6 Rb1 152.82(8) 2_565 . ?
As1 S6 Rb5 92.46(7) . . ?
Rb3 S6 Rb5 162.02(8) 2 . ?
Rb5 S6 Rb5 70.69(12) 2_565 . ?
Rb4 S6 Rb5 71.16(8) 2_565 . ?
Rb1 S6 Rb5 88.67(7) . . ?
As1 S6 Rb4 89.25(8) . . ?
Rb3 S6 Rb4 164.02(8) 2 . ?
Rb5 S6 Rb4 70.76(8) 2_565 . ?
Rb4 S6 Rb4 71.43(12) 2_565 . ?
Rb1 S6 Rb4 89.47(8) . . ?
Rb5 S6 Rb4 3.23(12) . . ?
As1 S7 Rb1 161.51(5) . 1_455 ?
As1 S7 Rb2 84.38(3) . . ?
Rb1 S7 Rb2 81.37(2) 1_455 . ?
As1 S7 Rb4 84.60(8) . . ?
Rb1 S7 Rb4 113.43(7) 1_455 . ?
Rb2 S7 Rb4 150.57(8) . . ?
As1 S7 Rb2 94.05(4) . 2_566 ?
Rb1 S7 Rb2 95.11(3) 1_455 2_566 ?
Rb2 S7 Rb2 80.39(4) . 2_566 ?
Rb4 S7 Rb2 73.27(8) . 2_566 ?
As1 S7 Rb5 83.27(6) . . ?
Rb1 S7 Rb5 114.64(6) 1_455 . ?
Rb2 S7 Rb5 151.47(7) . . ?
Rb4 S7 Rb5 2.06(11) . . ?
Rb2 S7 Rb5 74.97(7) 2_566 . ?
As1 S7 Rb5 84.25(6) . 2_565 ?
Rb1 S7 Rb5 99.86(5) 1_455 2_565 ?
Rb2 S7 Rb5 141.96(7) . 2_565 ?
Rb4 S7 Rb5 63.36(7) . 2_565 ?
Rb2 S7 Rb5 136.59(7) 2_566 2_565 ?
Rb5 S7 Rb5 61.72(11) . 2_565 ?
As1 S7 Rb3 82.74(4) . . ?
Rb1 S7 Rb3 83.13(3) 1_455 . ?
Rb2 S7 Rb3 79.50(3) . . ?
Rb4 S7 Rb3 125.86(8) . . ?
Rb2 S7 Rb3 159.85(3) 2_566 . ?
Rb5 S7 Rb3 124.03(7) . . ?
Rb5 S7 Rb3 63.10(7) 2_565 . ?
As1 S7 Rb4 83.04(7) . 2_565 ?
Rb1 S7 Rb4 101.34(6) 1_455 2_565 ?
Rb2 S7 Rb4 142.59(7) . 2_565 ?
Rb4 S7 Rb4 62.25(12) . 2_565 ?
Rb2 S7 Rb4 135.52(7) 2_566 2_565 ?
Rb5 S7 Rb4 60.59(6) . 2_565 ?
Rb5 S7 Rb4 1.60(11) 2_565 2_565 ?
Rb3 S7 Rb4 64.04(7) . 2_565 ?
As2 S8 Mn1 88.64(4) . 2_666 ?
As2 S8 Rb2 165.61(5) . 2_666 ?
Mn1 S8 Rb2 93.30(4) 2_666 2_666 ?
As2 S8 Rb2 94.51(3) . 1_665 ?
Mn1 S8 Rb2 98.12(3) 2_666 1_665 ?
Rb2 S8 Rb2 99.31(3) 2_666 1_665 ?
As2 S8 Rb1 73.36(3) . . ?
Mn1 S8 Rb1 81.78(3) 2_666 . ?
Rb2 S8 Rb1 92.79(3) 2_666 . ?
Rb2 S8 Rb1 167.87(3) 1_665 . ?

loop_
_geom_bond_atom_site_label_1
_geom_bond_atom_site_label_2
_geom_bond_distance
_geom_bond_site_symmetry_2
_geom_bond_publ_flag
As1 S6 2.1379(11) . ?
As1 S7 2.1498(11) . ?
As1 S3 2.1765(11) . ?
As1 S5 2.1894(12) . ?
As1 Rb2 3.8888(11) . ?
As1 Rb4 3.957(5) . ?
As1 Rb5 4.031(4) . ?
As1 Rb3 4.1472(12) . ?
As1 Rb5 4.154(4) 2_565 ?
As1 Rb1 4.1545(14) . ?
As2 S4 2.1229(12) . ?
As2 S1 2.1553(11) . ?
As2 S8 2.1675(11) . ?
As2 S2 2.1861(10) . ?
As2 Rb1 3.6910(14) . ?
As2 Rb3 3.8519(10) 1_665 ?
As2 Rb5 4.001(4) . ?
As2 Rb4 4.073(4) . ?
As2 Rb3 4.1443(12) 2_565 ?
Rb1 S6 3.2927(14) . ?
Rb1 S7 3.3538(15) 1_655 ?
Rb1 S4 3.4057(13) . ?
Rb1 S1 3.4085(14) 1_545 ?
Rb1 S3 3.4287(15) 2_666 ?
Rb1 S3 3.5516(13) . ?
Rb1 S4 3.5839(15) 2_665 ?
Rb1 S8 3.6720(15) . ?
Rb1 S2 3.7407(13) . ?
Rb1 Mn1 4.1960(13) 2_666 ?
Rb2 S8 3.4272(13) 2_666 ?
Rb2 S7 3.4581(14) . ?
Rb2 S8 3.5340(16) 1_445 ?
Rb2 S1 3.5492(14) 1_445 ?
Rb2 S2 3.5685(13) 2_566 ?
Rb2 S7 3.6122(15) 2_566 ?
Rb2 S5 3.6239(13) . ?
Rb2 S3 3.6262(13) 2_566 ?
Rb2 Rb4 4.263(4) 2_566 ?
Rb2 Rb5 4.433(4) 2_566 ?
Rb2 Rb1 4.4414(11) 1_455 ?
Rb3 S6 3.2337(14) 2 ?
Rb3 S5 3.4079(14) . ?
Rb3 S4 3.4194(13) 2_565 ?
Rb3 S1 3.5315(13) 1_445 ?
Rb3 S4 3.5537(14) 1_445 ?
Rb3 S1 3.5869(14) 2_565 ?
Rb3 S5 3.7803(15) 2 ?
Rb3 S7 3.8285(16) . ?
Rb3 As2 3.8518(10) 1_445 ?
Rb3 Rb5 3.980(4) 2_565 ?
Rb3 Rb4 4.117(4) 2_565 ?
Rb3 As2 4.1443(11) 2_565 ?
Rb4 S6 3.278(5) 2_565 ?
Rb4 S2 3.281(5) . ?
Rb4 S6 3.358(4) . ?
Rb4 S5 3.505(4) 1_565 ?
Rb4 S7 3.530(4) . ?
Rb4 S4 3.636(4) . ?
Rb4 Rb5 3.8432(14) 2_565 ?
Rb4 Rb4 3.874(9) 2_565 ?
Rb4 S7 3.934(5) 2_565 ?
Rb4 Rb3 4.117(4) 2_565 ?
Rb5 S6 3.279(4) 2_565 ?
Rb5 S2 3.314(4) . ?
Rb5 S6 3.327(4) . ?
Rb5 S4 3.486(3) . ?
Rb5 S5 3.548(4) 1_565 ?
Rb5 S7 3.671(4) . ?
Rb5 S7 3.776(4) 2_565 ?
Rb5 Rb5 3.822(8) 2_565 ?
Rb5 Rb4 3.8432(14) 2_565 ?
Rb5 Rb3 3.980(4) 2_565 ?
Mn1 S3 2.6041(13) . ?
Mn1 S5 2.6157(13) . ?
Mn1 S8 2.6221(13) 2_666 ?
Mn1 S1 2.6296(12) 1_545 ?
Mn1 S2 2.6814(12) 2_666 ?
Mn1 S2 2.7910(14) 1_545 ?
Mn1 Rb1 4.1960(13) 2_666 ?
S1 Mn1 2.6297(12) 1_565 ?
S1 Rb1 3.4085(14) 1_565 ?
S1 Rb3 3.5315(13) 1_665 ?
S1 Rb2 3.5491(14) 1_665 ?
S1 Rb3 3.5869(14) 2_565 ?
S2 Mn1 2.6814(12) 2_666 ?
S2 Mn1 2.7910(14) 1_565 ?
S2 Rb2 3.5685(13) 2_566 ?
S3 Rb1 3.4288(15) 2_666 ?
S3 Rb2 3.6263(13) 2_566 ?
S4 Rb3 3.4196(13) 2_565 ?
S4 Rb3 3.5537(14) 1_665 ?
S4 Rb1 3.5839(15) 2_665 ?
S5 Rb4 3.505(4) 1_545 ?
S5 Rb5 3.548(4) 1_545 ?
S5 Rb3 3.7804(15) 2 ?
S6 Rb3 3.2337(14) 2 ?
S6 Rb5 3.279(4) 2_565 ?
S6 Rb4 3.278(5) 2_565 ?
S7 Rb1 3.3538(15) 1_455 ?
S7 Rb2 3.6122(15) 2_566 ?
S7 Rb5 3.776(4) 2_565 ?
S7 Rb4 3.934(5) 2_565 ?
S8 Mn1 2.6222(13) 2_666 ?
S8 Rb2 3.4272(13) 2_666 ?
S8 Rb2 3.5341(16) 1_665 ?
